data_7123888
loop_
_publ_author_name
'Chen, Weixing'
'Zhao, Yanxia'
'Xu, Wenhua'
'Su, Ji-Hu'
'Shen, Lingyi'
'Liu, Li'
'Wu, Biao'
'Yang, Xiao-Juan'

_publ_section_title
;
 Reductive linear- and cyclo-trimerization of isocyanides using an
 Al--Al-bonded compound
;
_journal_name_full 'Chemical Communications'
_journal_paper_doi 10.1039/C9CC04344F
_journal_year 2019
_chemical_formula_sum 'C98 H155 Al2 N7 Na O5'
_chemical_formula_weight 1588.23
_space_group_crystal_system triclinic
_space_group_IT_number 2
_space_group_name_Hall '-P 1'
_space_group_name_H-M_alt 'P -1'
_symmetry_space_group_name_Hall '-P 1'
_symmetry_space_group_name_H-M 'P -1'
_atom_sites_solution_hydrogens geom
_atom_sites_solution_primary direct
_atom_sites_solution_secondary difmap
_audit_creation_method SHELXL-2014/7
_audit_update_record
;
2019-02-21 deposited with the CCDC.    2019-07-19 downloaded from the CCDC.
;
_cell_angle_alpha 76.535(2)
_cell_angle_beta 71.288(2)
_cell_angle_gamma 85.598(2)
_cell_formula_units_Z 2
_cell_length_a 15.6041(9)
_cell_length_b 18.0836(11)
_cell_length_c 18.4143(12)
_cell_measurement_reflns_used 9950
_cell_measurement_temperature 150(2)
_cell_measurement_theta_max 25.27
_cell_measurement_theta_min 2.26
_cell_volume 4786.2(5)
_computing_cell_refinement 'Bruker SMART'
_computing_data_collection 'Bruker SMART APEX II'
_computing_data_reduction 'Bruker SAINT'
_computing_molecular_graphics SHELXTL
_computing_publication_material SHELXTL
_computing_structure_refinement 'SHELXL-2014/7 (Sheldrick, 2014)'
_computing_structure_solution 'SHELXL-2014/7 (Sheldrick, 2014)'
_diffrn_ambient_temperature 150(2)
_diffrn_detector_area_resol_mean 'fine-focus sealed tube'
_diffrn_measured_fraction_theta_full 0.998
_diffrn_measured_fraction_theta_max 0.997
_diffrn_measurement_device_type 'Bruker APEX II area detector'
_diffrn_measurement_method '\w scan'
_diffrn_radiation_type MoK\a
_diffrn_radiation_wavelength 0.71073
_diffrn_reflns_av_R_equivalents 0.0779
_diffrn_reflns_av_unetI/netI 0.0791
_diffrn_reflns_Laue_measured_fraction_full 0.998
_diffrn_reflns_Laue_measured_fraction_max 0.997
_diffrn_reflns_limit_h_max 18
_diffrn_reflns_limit_h_min -18
_diffrn_reflns_limit_k_max 21
_diffrn_reflns_limit_k_min -21
_diffrn_reflns_limit_l_max 22
_diffrn_reflns_limit_l_min -22
_diffrn_reflns_number 63407
_diffrn_reflns_point_group_measured_fraction_full 0.998
_diffrn_reflns_point_group_measured_fraction_max 0.997
_diffrn_reflns_theta_full 25.242
_diffrn_reflns_theta_max 25.358
_diffrn_reflns_theta_min 1.739
_exptl_absorpt_coefficient_mu 0.088
_exptl_absorpt_correction_type multi-scan
_exptl_absorpt_process_details SADABS
_exptl_crystal_colour purple
_exptl_crystal_density_diffrn 1.102
_exptl_crystal_density_meas ?
_exptl_crystal_description block
_exptl_crystal_F_000 1738
_exptl_crystal_size_max 0.250
_exptl_crystal_size_mid 0.250
_exptl_crystal_size_min 0.200
_exptl_transmission_factor_max 0.7452
_exptl_transmission_factor_min 0.4297
_refine_diff_density_max 1.283
_refine_diff_density_min -0.706
_refine_diff_density_rms 0.072
_refine_ls_extinction_coef 0.0043(4)
_refine_ls_extinction_expression Fc^*^=kFc[1+0.001xFc^2^\l^3^/sin(2\q)]^-1/4^
_refine_ls_extinction_method 'SHELXL-2014/7 (Sheldrick 2014'
_refine_ls_goodness_of_fit_ref 1.022
_refine_ls_hydrogen_treatment constr
_refine_ls_matrix_type full
_refine_ls_number_parameters 1046
_refine_ls_number_reflns 17473
_refine_ls_number_restraints 686
_refine_ls_restrained_S_all 1.081
_refine_ls_R_factor_all 0.1552
_refine_ls_R_factor_gt 0.1000
_refine_ls_shift/su_max 0.000
_refine_ls_shift/su_mean 0.000
_refine_ls_structure_factor_coef Fsqd
_refine_ls_weighting_details 'w=1/[\s^2^(Fo^2^)+(0.0200P)^2^+15.2587P] where P=(Fo^2^+2Fc^2^)/3'
_refine_ls_weighting_scheme calc
_refine_ls_wR_factor_gt 0.2081
_refine_ls_wR_factor_ref 0.2376
_reflns_Friedel_coverage 0.000
_reflns_number_gt 10463
_reflns_number_total 17473
_reflns_threshold_expression 'I > 2\s(I)'
_cod_data_source_file c9cc04344f6.cif
_cod_data_source_block mo_CWX_20180426_1_0m_a
_cod_depositor_comments
;
The following automatic conversions were performed:

'_exptl_absorpt_correction_type' value 'Multi-scan' changed to
'multi-scan' according to
/home/data/users/saulius/crontab/automatic-downloads/rss-feeds/RSC/lib/dictionaries/cif_core.dic
dictionary named 'cif_core.dic' version 2.4.2 from 2011-04-26.

'_exptl_crystal_density_meas' value 'not measured' was changed to '?'
- the value is perceived as not measured.

Automatic conversion script
Id: cif_fix_values 4973 2017-02-22 13:04:09Z antanas 
;
_cod_database_code 7123888
_shelx_shelxl_version_number 2014/7
_shelx_space_group_comment
;
The symmetry employed for this shelxl refinement is uniquely defined
by the following loop, which should always be used as a source of
symmetry information in preference to the above space-group names.
They are only intended as comments.
;
_shelx_estimated_absorpt_t_min 0.978
_shelx_estimated_absorpt_t_max 0.983

loop_
_space_group_symop_operation_xyz
'x, y, z'
'-x, -y, -z'

loop_
_atom_site_label
_atom_site_type_symbol
_atom_site_fract_x
_atom_site_fract_y
_atom_site_fract_z
_atom_site_U_iso_or_equiv
_atom_site_adp_type
_atom_site_occupancy
_atom_site_site_symmetry_order
_atom_site_calc_flag
_atom_site_refinement_flags_posn
_atom_site_refinement_flags_adp
_atom_site_refinement_flags_occupancy
Al1 Al -0.04883(8) 0.74892(8) 0.75936(7) 0.0381(3) Uani 1 1 d . U .
Al2 Al 0.25885(8) 0.78741(7) 0.73817(7) 0.0355(3) Uani 1 1 d . U .
C1 C -0.1822(3) 0.6640(3) 0.7668(2) 0.0394(10) Uani 1 1 d . U .
C2 C -0.2189(3) 0.7042(3) 0.8222(2) 0.0396(10) Uani 1 1 d . U .
C3 C -0.2364(3) 0.6318(3) 0.7271(3) 0.0512(12) Uani 1 1 d . U .
H3A H -0.3004 0.6301 0.7585 0.077 Uiso 1 1 calc R U .
H3B H -0.2150 0.5803 0.7221 0.077 Uiso 1 1 calc R U .
H3C H -0.2290 0.6641 0.6747 0.077 Uiso 1 1 calc R U .
C4 C -0.3184(3) 0.7216(3) 0.8532(3) 0.0480(11) Uani 1 1 d . U .
H4A H -0.3340 0.7658 0.8173 0.072 Uiso 1 1 calc R U .
H4B H -0.3321 0.7327 0.9053 0.072 Uiso 1 1 calc R U .
H4C H -0.3538 0.6776 0.8569 0.072 Uiso 1 1 calc R U .
C5 C -0.0473(3) 0.6041(3) 0.6964(2) 0.0398(10) Uani 1 1 d . U .
C6 C -0.0502(3) 0.5286(3) 0.7407(3) 0.0426(10) Uani 1 1 d . U .
C7 C -0.0175(3) 0.4698(3) 0.7013(3) 0.0519(12) Uani 1 1 d . U .
H7 H -0.0203 0.4189 0.7308 0.062 Uiso 1 1 calc R U .
C8 C 0.0186(3) 0.4841(3) 0.6204(3) 0.0558(13) Uani 1 1 d . U .
H8 H 0.0407 0.4435 0.5946 0.067 Uiso 1 1 calc R U .
C9 C 0.0222(3) 0.5569(3) 0.5782(3) 0.0560(13) Uani 1 1 d . U .
H9 H 0.0475 0.5666 0.5226 0.067 Uiso 1 1 calc R U .
C10 C -0.0105(3) 0.6178(3) 0.6143(3) 0.0462(11) Uani 1 1 d . U .
C11 C -0.0869(3) 0.5081(3) 0.8300(3) 0.0435(11) Uani 1 1 d . U .
H11 H -0.0903 0.5560 0.8492 0.052 Uiso 1 1 calc R U .
C12 C -0.0246(3) 0.4526(3) 0.8661(3) 0.0514(12) Uani 1 1 d . U .
H12A H -0.0286 0.4022 0.8563 0.077 Uiso 1 1 calc R U .
H12B H -0.0434 0.4493 0.9229 0.077 Uiso 1 1 calc R U .
H12C H 0.0379 0.4708 0.8423 0.077 Uiso 1 1 calc R U .
C13 C -0.1825(3) 0.4745(3) 0.8598(3) 0.0600(14) Uani 1 1 d . U .
H13A H -0.2239 0.5119 0.8411 0.090 Uiso 1 1 calc R U .
H13B H -0.2031 0.4616 0.9174 0.090 Uiso 1 1 calc R U .
H13C H -0.1817 0.4285 0.8400 0.090 Uiso 1 1 calc R U .
C14 C -0.0074(3) 0.6967(3) 0.5626(3) 0.0530(12) Uani 1 1 d . U .
H14 H -0.0354 0.7323 0.5979 0.064 Uiso 1 1 calc R U .
C15 C -0.0654(4) 0.7002(3) 0.5078(3) 0.0759(17) Uani 1 1 d . U .
H15A H -0.0404 0.6652 0.4727 0.114 Uiso 1 1 calc R U .
H15B H -0.0649 0.7521 0.4764 0.114 Uiso 1 1 calc R U .
H15C H -0.1277 0.6855 0.5394 0.114 Uiso 1 1 calc R U .
C16 C 0.0883(4) 0.7242(4) 0.5164(3) 0.0742(17) Uani 1 1 d . U .
H16A H 0.1216 0.7259 0.5530 0.111 Uiso 1 1 calc R U .
H16B H 0.0863 0.7752 0.4839 0.111 Uiso 1 1 calc R U .
H16C H 0.1188 0.6893 0.4826 0.111 Uiso 1 1 calc R U .
C17 C -0.1846(3) 0.7597(3) 0.9190(2) 0.0378(10) Uani 1 1 d . U .
C18 C -0.1833(3) 0.8354(3) 0.9276(3) 0.0480(11) Uani 1 1 d . U .
C19 C -0.2044(4) 0.8492(3) 1.0021(3) 0.0637(14) Uani 1 1 d . U .
H19 H -0.2017 0.8998 1.0076 0.076 Uiso 1 1 calc R U .
C20 C -0.2291(4) 0.7921(3) 1.0684(3) 0.0687(16) Uani 1 1 d . U .
H20 H -0.2425 0.8029 1.1190 0.082 Uiso 1 1 calc R U .
C21 C -0.2341(3) 0.7192(3) 1.0605(3) 0.0573(13) Uani 1 1 d . U .
H21 H -0.2535 0.6799 1.1065 0.069 Uiso 1 1 calc R U .
C22 C -0.2117(3) 0.7009(3) 0.9875(2) 0.0428(11) Uani 1 1 d . U .
C23 C -0.1666(3) 0.9021(3) 0.8575(3) 0.0541(12) Uani 1 1 d . U .
H23 H -0.1423 0.8813 0.8090 0.065 Uiso 1 1 calc R U .
C24 C -0.2536(5) 0.9419(5) 0.8552(4) 0.121(3) Uani 1 1 d . U .
H24A H -0.2788 0.9636 0.9018 0.182 Uiso 1 1 calc R U .
H24B H -0.2966 0.9056 0.8545 0.182 Uiso 1 1 calc R U .
H24C H -0.2423 0.9828 0.8077 0.182 Uiso 1 1 calc R U .
C25 C -0.1011(9) 0.9573(6) 0.8546(7) 0.221(6) Uani 1 1 d . U .
H25A H -0.1033 1.0034 0.8149 0.331 Uiso 1 1 calc R U .
H25B H -0.0401 0.9353 0.8410 0.331 Uiso 1 1 calc R U .
H25C H -0.1159 0.9701 0.9061 0.331 Uiso 1 1 calc R U .
C26 C -0.2155(3) 0.6180(3) 0.9858(3) 0.0469(11) Uani 1 1 d . U .
H26 H -0.1963 0.6138 0.9296 0.056 Uiso 1 1 calc R U .
C27 C -0.1514(3) 0.5695(3) 1.0251(3) 0.0552(13) Uani 1 1 d . U .
H27A H -0.0899 0.5898 1.0000 0.083 Uiso 1 1 calc R U .
H27B H -0.1523 0.5170 1.0197 0.083 Uiso 1 1 calc R U .
H27C H -0.1709 0.5706 1.0810 0.083 Uiso 1 1 calc R U .
C28 C -0.3106(3) 0.5850(4) 1.0259(4) 0.0772(18) Uani 1 1 d . U .
H28A H -0.3303 0.5875 1.0815 0.116 Uiso 1 1 calc R U .
H28B H -0.3101 0.5318 1.0219 0.116 Uiso 1 1 calc R U .
H28C H -0.3524 0.6143 1.0002 0.116 Uiso 1 1 calc R U .
C29 C 0.4039(3) 0.7182(2) 0.7669(2) 0.0337(9) Uani 1 1 d . U .
C30 C 0.3844(3) 0.7723(2) 0.8087(2) 0.0354(9) Uani 1 1 d . U .
C31 C 0.4542(3) 0.6454(3) 0.7875(3) 0.0478(11) Uani 1 1 d . U .
H31A H 0.4919 0.6532 0.8186 0.072 Uiso 1 1 calc R U .
H31B H 0.4926 0.6311 0.7392 0.072 Uiso 1 1 calc R U .
H31C H 0.4106 0.6047 0.8182 0.072 Uiso 1 1 calc R U .
C32 C 0.4104(3) 0.7677(3) 0.8820(3) 0.0508(12) Uani 1 1 d . U .
H32A H 0.3627 0.7414 0.9281 0.076 Uiso 1 1 calc R U .
H32B H 0.4179 0.8191 0.8877 0.076 Uiso 1 1 calc R U .
H32C H 0.4674 0.7395 0.8778 0.076 Uiso 1 1 calc R U .
C33 C 0.4007(3) 0.6857(3) 0.6471(2) 0.0393(10) Uani 1 1 d . U .
C34 C 0.3609(3) 0.6216(3) 0.6402(3) 0.0418(10) Uani 1 1 d . U .
C35 C 0.4057(3) 0.5839(3) 0.5807(3) 0.0580(13) Uani 1 1 d . U .
H35 H 0.3778 0.5411 0.5761 0.070 Uiso 1 1 calc R U .
C36 C 0.4888(4) 0.6067(4) 0.5287(3) 0.0708(16) Uani 1 1 d . U .
H36 H 0.5185 0.5801 0.4886 0.085 Uiso 1 1 calc R U .
C37 C 0.5283(4) 0.6689(4) 0.5355(3) 0.0695(16) Uani 1 1 d . U .
H37 H 0.5866 0.6841 0.5001 0.083 Uiso 1 1 calc R U .
C38 C 0.4863(3) 0.7104(3) 0.5923(3) 0.0507(12) Uani 1 1 d . U .
C39 C 0.2711(3) 0.5913(3) 0.6966(3) 0.0464(11) Uani 1 1 d . U .
H39 H 0.2542 0.6199 0.7396 0.056 Uiso 1 1 calc R U .
C40 C 0.2767(5) 0.5078(3) 0.7344(4) 0.106(3) Uani 1 1 d . U .
H40A H 0.2205 0.4925 0.7772 0.159 Uiso 1 1 calc R U .
H40B H 0.3278 0.4997 0.7553 0.159 Uiso 1 1 calc R U .
H40C H 0.2854 0.4774 0.6949 0.159 Uiso 1 1 calc R U .
C41 C 0.1986(4) 0.6063(5) 0.6576(4) 0.103(3) Uani 1 1 d . U .
H41A H 0.1935 0.6612 0.6381 0.154 Uiso 1 1 calc R U .
H41B H 0.1407 0.5867 0.6957 0.154 Uiso 1 1 calc R U .
H41C H 0.2143 0.5808 0.6135 0.154 Uiso 1 1 calc R U .
C42 C 0.5349(3) 0.7794(3) 0.5931(3) 0.0598(14) Uani 1 1 d . U .
H42 H 0.4916 0.8075 0.6305 0.072 Uiso 1 1 calc R U .
C43 C 0.5640(5) 0.8334(4) 0.5117(3) 0.098(2) Uani 1 1 d . U .
H43A H 0.6079 0.8077 0.4742 0.147 Uiso 1 1 calc R U .
H43B H 0.5917 0.8789 0.5149 0.147 Uiso 1 1 calc R U .
H43C H 0.5109 0.8482 0.4942 0.147 Uiso 1 1 calc R U .
C44 C 0.6169(4) 0.7578(4) 0.6214(4) 0.085(2) Uani 1 1 d . U .
H44A H 0.5971 0.7293 0.6761 0.127 Uiso 1 1 calc R U .
H44B H 0.6483 0.8041 0.6177 0.127 Uiso 1 1 calc R U .
H44C H 0.6580 0.7263 0.5885 0.127 Uiso 1 1 calc R U .
C45 C 0.3253(3) 0.9000(3) 0.8110(3) 0.0534(13) Uani 1 1 d . U .
C46 C 0.4045(3) 0.9444(3) 0.7773(3) 0.0549(13) Uani 1 1 d . U .
C47 C 0.4080(4) 1.0118(3) 0.8003(4) 0.087(2) Uani 1 1 d . U .
H47 H 0.4618 1.0411 0.7779 0.105 Uiso 1 1 calc R U .
C48 C 0.3360(5) 1.0370(5) 0.8541(6) 0.135(3) Uani 1 1 d . U .
H48 H 0.3398 1.0830 0.8695 0.162 Uiso 1 1 calc R U .
C49 C 0.2579(5) 0.9943(5) 0.8855(6) 0.145(3) Uani 1 1 d . U .
H49 H 0.2069 1.0121 0.9218 0.174 Uiso 1 1 calc R U .
C50 C 0.2517(4) 0.9262(4) 0.8656(5) 0.099(2) Uani 1 1 d . U .
C51 C 0.4889(4) 0.9227(3) 0.7190(3) 0.0617(14) Uani 1 1 d . U .
H51 H 0.4765 0.8747 0.7061 0.074 Uiso 1 1 calc R U .
C52 C 0.5195(5) 0.9824(4) 0.6427(4) 0.116(3) Uani 1 1 d . U .
H52A H 0.4690 0.9956 0.6213 0.173 Uiso 1 1 calc R U .
H52B H 0.5697 0.9621 0.6047 0.173 Uiso 1 1 calc R U .
H52C H 0.5395 1.0280 0.6528 0.173 Uiso 1 1 calc R U .
C53 C 0.5668(4) 0.9076(4) 0.7527(5) 0.098(2) Uani 1 1 d . U .
H53A H 0.5851 0.9554 0.7600 0.147 Uiso 1 1 calc R U .
H53B H 0.6180 0.8865 0.7165 0.147 Uiso 1 1 calc R U .
H53C H 0.5478 0.8713 0.8035 0.147 Uiso 1 1 calc R U .
C54 C 0.1673(4) 0.8787(4) 0.9117(6) 0.115(3) Uani 1 1 d D U .
H54 H 0.1561 0.8427 0.8819 0.138 Uiso 1 1 calc R U .
C55 C 0.0885(5) 0.9168(5) 0.9452(6) 0.131(3) Uani 1 1 d D U .
H55A H 0.1015 0.9495 0.9760 0.196 Uiso 1 1 calc R U .
H55B H 0.0420 0.8797 0.9795 0.196 Uiso 1 1 calc R U .
H55C H 0.0668 0.9481 0.9034 0.196 Uiso 1 1 calc R U .
C56 C 0.1725(8) 0.8335(7) 1.0003(6) 0.187(5) Uani 1 1 d D U .
H56A H 0.1809 0.8707 1.0286 0.281 Uiso 1 1 calc R U .
H56B H 0.2235 0.7978 0.9942 0.281 Uiso 1 1 calc R U .
H56C H 0.1161 0.8055 1.0301 0.281 Uiso 1 1 calc R U .
C57 C 0.0513(3) 0.8636(3) 0.6512(3) 0.0558(13) Uani 1 1 d . U .
C58 C 0.1135(3) 0.8254(3) 0.6897(3) 0.0441(11) Uani 1 1 d . U .
C59 C 0.0801(3) 0.7671(3) 0.7574(3) 0.0405(10) Uani 1 1 d . U .
C60 C -0.1030(4) 0.9709(3) 0.6460(3) 0.0648(15) Uani 1 1 d . U .
H60A H -0.1316 0.9673 0.7024 0.097 Uiso 1 1 calc R U .
H60B H -0.1410 1.0016 0.6170 0.097 Uiso 1 1 calc R U .
H60C H -0.0434 0.9948 0.6292 0.097 Uiso 1 1 calc R U .
C61 C -0.1820(4) 0.8511(3) 0.6605(3) 0.0721(17) Uani 1 1 d . U .
H61A H -0.1755 0.8020 0.6453 0.108 Uiso 1 1 calc R U .
H61B H -0.2256 0.8827 0.6387 0.108 Uiso 1 1 calc R U .
H61C H -0.2036 0.8428 0.7179 0.108 Uiso 1 1 calc R U .
C62 C -0.0558(4) 0.8981(3) 0.5400(3) 0.0630(14) Uani 1 1 d . U .
H62A H 0.0054 0.9194 0.5197 0.094 Uiso 1 1 calc R U .
H62B H -0.0956 0.9319 0.5153 0.094 Uiso 1 1 calc R U .
H62C H -0.0542 0.8479 0.5281 0.094 Uiso 1 1 calc R U .
C63 C -0.0917(3) 0.8906(3) 0.6291(3) 0.0517(12) Uani 1 1 d . U .
C64 C 0.2460(4) 0.9061(4) 0.5993(4) 0.088(2) Uani 1 1 d . U .
C65 C 0.2403(5) 0.8905(5) 0.5237(4) 0.112(3) Uani 1 1 d . U .
H65A H 0.2695 0.8417 0.5161 0.168 Uiso 1 1 calc R U .
H65B H 0.2710 0.9312 0.4794 0.168 Uiso 1 1 calc R U .
H65C H 0.1766 0.8885 0.5266 0.168 Uiso 1 1 calc R U .
C66 C 0.2083(6) 0.9842(4) 0.6103(5) 0.133(3) Uani 1 1 d . U .
H66A H 0.1422 0.9836 0.6241 0.200 Uiso 1 1 calc R U .
H66B H 0.2332 1.0220 0.5613 0.200 Uiso 1 1 calc R U .
H66C H 0.2252 0.9975 0.6525 0.200 Uiso 1 1 calc R U .
C67 C 0.3469(5) 0.9065(5) 0.5913(5) 0.157(4) Uani 1 1 d . U .
H67A H 0.3539 0.9160 0.6394 0.236 Uiso 1 1 calc R U .
H67B H 0.3776 0.9466 0.5463 0.236 Uiso 1 1 calc R U .
H67C H 0.3738 0.8571 0.5831 0.236 Uiso 1 1 calc R U .
C68 C 0.1127(3) 0.6839(2) 0.8716(3) 0.0402(10) Uani 1 1 d . U .
C69 C 0.0767(3) 0.6125(3) 0.8618(3) 0.0501(12) Uani 1 1 d . U .
H69A H 0.0260 0.6258 0.8407 0.075 Uiso 1 1 calc R U .
H69B H 0.0561 0.5769 0.9129 0.075 Uiso 1 1 calc R U .
H69C H 0.1249 0.5887 0.8254 0.075 Uiso 1 1 calc R U .
C70 C 0.0381(3) 0.7175(3) 0.9325(3) 0.0496(12) Uani 1 1 d . U .
H70A H 0.0592 0.7653 0.9372 0.074 Uiso 1 1 calc R U .
H70B H 0.0235 0.6815 0.9836 0.074 Uiso 1 1 calc R U .
H70C H -0.0161 0.7272 0.9158 0.074 Uiso 1 1 calc R U .
C71 C 0.1947(3) 0.6640(3) 0.9012(3) 0.0465(11) Uani 1 1 d . U .
H71A H 0.2419 0.6410 0.8634 0.070 Uiso 1 1 calc R U .
H71B H 0.1764 0.6280 0.9522 0.070 Uiso 1 1 calc R U .
H71C H 0.2181 0.7104 0.9069 0.070 Uiso 1 1 calc R U .
C72 C 0.3863(8) 0.8690(6) 0.1020(6) 0.166(4) Uani 1 1 d . U .
H72A H 0.3296 0.8516 0.0983 0.200 Uiso 1 1 calc R U .
H72B H 0.3702 0.9088 0.1332 0.200 Uiso 1 1 calc R U .
C73 C 0.4405(9) 0.9003(7) 0.0284(7) 0.165(4) Uani 1 1 d . U .
H73A H 0.4510 0.9549 0.0233 0.198 Uiso 1 1 calc R U .
H73B H 0.4123 0.8957 -0.0115 0.198 Uiso 1 1 calc R U .
C74 C 0.5237(7) 0.8587(6) 0.0181(6) 0.148(4) Uani 1 1 d . U .
H74A H 0.5757 0.8940 -0.0006 0.178 Uiso 1 1 calc R U .
H74B H 0.5311 0.8273 -0.0210 0.178 Uiso 1 1 calc R U .
C75 C 0.5186(6) 0.8068(5) 0.1006(5) 0.124(3) Uani 1 1 d . U .
H75A H 0.5395 0.7544 0.0963 0.149 Uiso 1 1 calc R U .
H75B H 0.5548 0.8279 0.1264 0.149 Uiso 1 1 calc R U .
C76 C 0.3915(6) 0.6503(4) 0.0850(4) 0.108(2) Uani 1 1 d . U .
H76A H 0.4243 0.6987 0.0575 0.130 Uiso 1 1 calc R U .
H76B H 0.3271 0.6588 0.0880 0.130 Uiso 1 1 calc R U .
C77 C 0.4295(4) 0.5917(3) 0.0415(3) 0.0683(15) Uani 1 1 d . U .
H77A H 0.4883 0.6082 0.0014 0.082 Uiso 1 1 calc R U .
H77B H 0.3878 0.5800 0.0149 0.082 Uiso 1 1 calc R U .
C78 C 0.4415(4) 0.5238(3) 0.1016(3) 0.0691(15) Uani 1 1 d . U .
H78A H 0.3956 0.4846 0.1121 0.083 Uiso 1 1 calc R U .
H78B H 0.5025 0.5014 0.0837 0.083 Uiso 1 1 calc R U .
C79 C 0.4301(5) 0.5529(4) 0.1725(4) 0.0807(18) Uani 1 1 d . U .
H79A H 0.3863 0.5208 0.2185 0.097 Uiso 1 1 calc R U .
H79B H 0.4887 0.5510 0.1831 0.097 Uiso 1 1 calc R U .
C80 C 0.5546(6) 0.6667(6) 0.2737(6) 0.126(3) Uani 1 1 d . U .
H80A H 0.5422 0.6125 0.3000 0.152 Uiso 1 1 calc R U .
H80B H 0.5763 0.6713 0.2160 0.152 Uiso 1 1 calc R U .
C81 C 0.6144(9) 0.6944(8) 0.2970(8) 0.196(5) Uani 1 1 d . U .
H81A H 0.6748 0.6964 0.2569 0.235 Uiso 1 1 calc R U .
H81B H 0.6186 0.6613 0.3468 0.235 Uiso 1 1 calc R U .
C82 C 0.5844(8) 0.7741(7) 0.3090(7) 0.171(4) Uani 1 1 d . U .
H82A H 0.6040 0.7859 0.3511 0.205 Uiso 1 1 calc R U .
H82B H 0.6097 0.8128 0.2599 0.205 Uiso 1 1 calc R U .
C83 C 0.4844(7) 0.7719(5) 0.3316(5) 0.131(3) Uani 1 1 d . U .
H83A H 0.4562 0.7589 0.3894 0.157 Uiso 1 1 calc R U .
H83B H 0.4592 0.8207 0.3094 0.157 Uiso 1 1 calc R U .
C84 C 0.3291(6) 0.5774(5) 0.4146(5) 0.133(3) Uani 1 1 d . U .
H84A H 0.3202 0.6167 0.4458 0.159 Uiso 1 1 calc R U .
H84B H 0.3946 0.5659 0.3963 0.159 Uiso 1 1 calc R U .
C85 C 0.2798(6) 0.5092(4) 0.4631(4) 0.105(2) Uani 1 1 d . U .
H85A H 0.3211 0.4695 0.4799 0.126 Uiso 1 1 calc R U .
H85B H 0.2329 0.5203 0.5102 0.126 Uiso 1 1 calc R U .
C86 C 0.2391(6) 0.4854(4) 0.4117(4) 0.105(2) Uani 1 1 d . U .
H86A H 0.1802 0.4602 0.4420 0.126 Uiso 1 1 calc R U .
H86B H 0.2794 0.4501 0.3823 0.126 Uiso 1 1 calc R U .
C87 C 0.2268(4) 0.5580(4) 0.3573(4) 0.0795(18) Uani 1 1 d . U .
H87A H 0.2297 0.5487 0.3057 0.095 Uiso 1 1 calc R U .
H87B H 0.1677 0.5816 0.3797 0.095 Uiso 1 1 calc R U .
C88 C 0.1837(8) 0.8239(7) 0.2941(7) 0.174(4) Uani 1 1 d . U .
H88A H 0.2135 0.8737 0.2671 0.209 Uiso 1 1 calc R U .
H88B H 0.1858 0.8096 0.3487 0.209 Uiso 1 1 calc R U .
C89 C 0.0848(8) 0.8214(8) 0.2892(8) 0.175(4) Uani 1 1 d . U .
H89 H 0.0335 0.8534 0.3140 0.210 Uiso 1 1 calc R U .
C90 C 0.104(2) 0.8038(19) 0.200(2) 0.236(13) Uani 0.5 1 d . U P
H90 H 0.0758 0.8192 0.1574 0.283 Uiso 0.5 1 calc R U P
C91 C 0.1561(10) 0.7340(8) 0.2301(9) 0.191(5) Uani 1 1 d . U .
H91 H 0.1652 0.6871 0.2086 0.229 Uiso 1 1 calc R U .
C92 C 0.8600(4) 0.8062(4) 0.2471(5) 0.146(4) Uani 1 1 d G U .
C93 C 0.8756(4) 0.7397(6) 0.2192(3) 0.136(3) Uani 1 1 d G U .
H93 H 0.9023 0.7420 0.1645 0.164 Uiso 1 1 calc R U .
C94 C 0.8520(5) 0.6698(4) 0.2712(6) 0.158(4) Uani 1 1 d G U .
H94 H 0.8627 0.6243 0.2522 0.189 Uiso 1 1 calc R U .
C95 C 0.8129(5) 0.6664(4) 0.3512(5) 0.155(4) Uani 1 1 d G U .
H95 H 0.7968 0.6187 0.3868 0.186 Uiso 1 1 calc R U .
C96 C 0.7973(4) 0.7329(5) 0.3791(3) 0.136(3) Uani 1 1 d G U .
H96 H 0.7705 0.7306 0.4338 0.164 Uiso 1 1 calc R U .
C97 C 0.8208(4) 0.8028(4) 0.3270(5) 0.126(3) Uani 1 1 d G U .
H97 H 0.8101 0.8483 0.3461 0.151 Uiso 1 1 calc R U .
C98 C 0.8937(13) 0.8659(11) 0.1867(12) 0.345(11) Uani 1 1 d . U .
H98A H 0.9345 0.8473 0.1419 0.518 Uiso 1 1 calc R U .
H98B H 0.9271 0.8992 0.2032 0.518 Uiso 1 1 calc R U .
H98C H 0.8439 0.8945 0.1715 0.518 Uiso 1 1 calc R U .
C90A C 0.0764(13) 0.7481(10) 0.2887(10) 0.113(5) Uani 0.5 1 d . U P
H90A H 0.0218 0.7148 0.3156 0.136 Uiso 0.5 1 calc R U P
N1 N -0.0859(2) 0.6648(2) 0.7348(2) 0.0382(8) Uani 1 1 d . U .
N2 N -0.1571(2) 0.7446(2) 0.84213(19) 0.0368(8) Uani 1 1 d . U .
N3 N 0.3575(2) 0.72285(19) 0.71045(19) 0.0345(8) Uani 1 1 d . U .
N4 N 0.3196(2) 0.82835(19) 0.7924(2) 0.0372(8) Uani 1 1 d . U .
N5 N -0.0330(3) 0.8405(2) 0.6739(2) 0.0553(11) Uani 1 1 d . U .
N6 N 0.2055(2) 0.8456(2) 0.6684(2) 0.0529(10) Uani 1 1 d . U .
N7 N 0.1418(2) 0.73996(19) 0.7953(2) 0.0365(8) Uani 1 1 d . U .
Na1 Na 0.35782(14) 0.70884(12) 0.24697(12) 0.0665(6) Uani 1 1 d . U .
O1 O 0.4256(3) 0.8086(3) 0.1412(3) 0.0916(14) Uani 1 1 d . U .
O2 O 0.3984(3) 0.6282(2) 0.1609(2) 0.0870(13) Uani 1 1 d . U .
O3 O 0.4741(3) 0.7131(3) 0.2966(3) 0.1014(15) Uani 1 1 d . U .
O4 O 0.2981(3) 0.6049(3) 0.3494(2) 0.0837(13) Uani 1 1 d . U .
O5 O 0.2208(4) 0.7630(4) 0.2491(4) 0.136(2) Uani 1 1 d . U .

loop_
_atom_site_aniso_label
_atom_site_aniso_U_11
_atom_site_aniso_U_22
_atom_site_aniso_U_33
_atom_site_aniso_U_23
_atom_site_aniso_U_13
_atom_site_aniso_U_12
Al1 0.0273(6) 0.0501(8) 0.0383(7) -0.0153(6) -0.0075(5) -0.0040(5)
Al2 0.0297(6) 0.0365(7) 0.0410(7) -0.0041(5) -0.0144(5) -0.0023(5)
C1 0.030(2) 0.050(3) 0.040(2) -0.007(2) -0.0138(18) -0.0045(18)
C2 0.029(2) 0.047(3) 0.041(2) -0.002(2) -0.0129(18) -0.0045(18)
C3 0.041(3) 0.064(3) 0.054(3) -0.012(2) -0.021(2) -0.009(2)
C4 0.029(2) 0.060(3) 0.052(3) -0.009(2) -0.011(2) -0.001(2)
C5 0.034(2) 0.050(3) 0.040(2) -0.015(2) -0.0130(19) -0.0035(19)
C6 0.036(2) 0.051(3) 0.046(2) -0.016(2) -0.015(2) -0.0043(19)
C7 0.052(3) 0.051(3) 0.063(3) -0.024(2) -0.022(2) 0.000(2)
C8 0.060(3) 0.061(3) 0.057(3) -0.032(3) -0.021(2) 0.004(2)
C9 0.060(3) 0.070(4) 0.043(3) -0.024(3) -0.014(2) -0.001(3)
C10 0.044(2) 0.058(3) 0.042(2) -0.018(2) -0.014(2) -0.003(2)
C11 0.041(2) 0.042(3) 0.046(2) -0.009(2) -0.011(2) -0.0086(19)
C12 0.054(3) 0.047(3) 0.054(3) -0.007(2) -0.019(2) -0.003(2)
C13 0.047(3) 0.067(4) 0.063(3) -0.007(3) -0.013(3) -0.018(2)
C14 0.061(3) 0.061(3) 0.040(2) -0.013(2) -0.018(2) -0.007(2)
C15 0.105(5) 0.073(4) 0.066(4) -0.015(3) -0.050(4) 0.000(3)
C16 0.073(4) 0.081(4) 0.055(3) -0.003(3) -0.008(3) -0.014(3)
C17 0.026(2) 0.049(3) 0.037(2) -0.0113(19) -0.0083(17) 0.0038(18)
C18 0.043(2) 0.055(3) 0.048(3) -0.016(2) -0.015(2) 0.007(2)
C19 0.080(4) 0.062(3) 0.059(3) -0.028(3) -0.027(3) 0.016(3)
C20 0.087(4) 0.078(4) 0.046(3) -0.029(3) -0.021(3) 0.023(3)
C21 0.056(3) 0.070(3) 0.039(3) -0.012(2) -0.009(2) 0.015(3)
C22 0.031(2) 0.057(3) 0.037(2) -0.012(2) -0.0055(18) 0.0059(19)
C23 0.058(3) 0.048(3) 0.060(3) -0.011(2) -0.024(2) -0.004(2)
C24 0.098(5) 0.135(6) 0.077(4) 0.019(4) 0.001(4) 0.068(5)
C25 0.303(12) 0.193(10) 0.200(10) 0.087(8) -0.176(9) -0.173(9)
C26 0.041(2) 0.051(3) 0.041(2) -0.005(2) -0.006(2) -0.003(2)
C27 0.043(3) 0.056(3) 0.056(3) -0.001(2) -0.008(2) 0.000(2)
C28 0.049(3) 0.082(4) 0.087(4) 0.012(3) -0.021(3) -0.016(3)
C29 0.029(2) 0.039(2) 0.033(2) -0.0062(18) -0.0108(17) 0.0003(17)
C30 0.032(2) 0.041(2) 0.035(2) -0.0072(18) -0.0126(18) -0.0033(17)
C31 0.044(3) 0.047(3) 0.059(3) -0.014(2) -0.025(2) 0.009(2)
C32 0.050(3) 0.065(3) 0.044(3) -0.016(2) -0.021(2) -0.001(2)
C33 0.035(2) 0.052(3) 0.035(2) -0.0155(19) -0.0128(18) -0.0007(19)
C34 0.036(2) 0.053(3) 0.041(2) -0.018(2) -0.0132(19) 0.0011(19)
C35 0.048(3) 0.071(3) 0.060(3) -0.033(3) -0.010(2) -0.007(2)
C36 0.060(3) 0.091(4) 0.064(3) -0.047(3) 0.000(3) -0.009(3)
C37 0.053(3) 0.095(4) 0.058(3) -0.036(3) 0.003(3) -0.017(3)
C38 0.042(2) 0.070(3) 0.041(2) -0.023(2) -0.005(2) -0.010(2)
C39 0.041(2) 0.047(3) 0.052(3) -0.020(2) -0.008(2) -0.007(2)
C40 0.115(6) 0.057(4) 0.098(5) -0.006(4) 0.025(4) 0.004(4)
C41 0.047(3) 0.190(8) 0.082(4) -0.046(5) -0.022(3) -0.013(4)
C42 0.047(3) 0.078(4) 0.050(3) -0.024(3) 0.003(2) -0.024(2)
C43 0.106(5) 0.110(5) 0.060(4) -0.019(4) 0.012(4) -0.053(4)
C44 0.043(3) 0.118(5) 0.101(5) -0.047(4) -0.011(3) -0.020(3)
C45 0.037(2) 0.046(3) 0.084(4) -0.027(3) -0.019(2) 0.001(2)
C46 0.043(3) 0.044(3) 0.083(4) -0.019(3) -0.022(3) -0.004(2)
C47 0.050(3) 0.067(4) 0.146(6) -0.048(4) -0.013(3) -0.009(3)
C48 0.084(5) 0.101(5) 0.222(8) -0.100(5) 0.002(5) -0.023(4)
C49 0.080(5) 0.122(6) 0.230(8) -0.117(6) 0.015(5) -0.027(4)
C50 0.052(3) 0.077(4) 0.171(6) -0.079(4) 0.000(4) -0.014(3)
C51 0.061(3) 0.051(3) 0.067(3) -0.017(3) -0.004(3) -0.020(2)
C52 0.127(6) 0.116(6) 0.091(5) 0.011(4) -0.022(5) -0.082(5)
C53 0.045(3) 0.096(5) 0.132(6) -0.009(4) -0.013(4) 0.005(3)
C54 0.057(4) 0.102(5) 0.178(7) -0.085(5) 0.016(4) -0.021(3)
C55 0.092(5) 0.112(6) 0.168(8) -0.071(6) 0.019(5) -0.020(5)
C56 0.167(9) 0.256(12) 0.145(9) -0.081(9) -0.014(7) -0.076(9)
C57 0.047(3) 0.064(3) 0.057(3) -0.022(3) -0.011(2) 0.002(2)
C58 0.041(2) 0.050(3) 0.047(3) -0.012(2) -0.022(2) 0.007(2)
C59 0.029(2) 0.050(3) 0.050(3) -0.028(2) -0.0118(19) 0.0046(18)
C60 0.062(3) 0.061(4) 0.059(3) -0.002(3) -0.014(3) 0.010(3)
C61 0.058(3) 0.078(4) 0.069(4) 0.017(3) -0.025(3) -0.012(3)
C62 0.059(3) 0.072(4) 0.056(3) -0.002(3) -0.021(3) -0.014(3)
C63 0.042(2) 0.058(3) 0.055(3) -0.003(2) -0.023(2) 0.005(2)
C64 0.068(4) 0.089(4) 0.093(4) 0.042(3) -0.048(3) -0.020(3)
C65 0.072(4) 0.162(7) 0.065(4) 0.037(4) -0.017(3) 0.004(4)
C66 0.170(8) 0.080(5) 0.165(8) 0.044(5) -0.116(7) -0.041(5)
C67 0.074(5) 0.202(9) 0.145(7) 0.120(6) -0.062(5) -0.067(5)
C68 0.032(2) 0.040(2) 0.047(2) -0.014(2) -0.0069(19) -0.0044(18)
C69 0.046(3) 0.041(3) 0.060(3) -0.012(2) -0.009(2) -0.009(2)
C70 0.040(2) 0.055(3) 0.051(3) -0.016(2) -0.005(2) -0.004(2)
C71 0.037(2) 0.047(3) 0.049(3) -0.001(2) -0.011(2) -0.003(2)
C72 0.167(7) 0.127(7) 0.141(7) 0.028(6) -0.008(6) 0.028(6)
C73 0.200(8) 0.143(7) 0.143(7) -0.027(6) -0.042(7) -0.003(7)
C74 0.129(6) 0.180(8) 0.108(6) -0.005(6) -0.007(5) -0.059(6)
C75 0.098(5) 0.152(7) 0.120(6) -0.008(5) -0.038(5) -0.043(5)
C76 0.173(7) 0.081(5) 0.076(4) -0.021(4) -0.047(4) 0.009(4)
C77 0.068(3) 0.081(4) 0.057(3) -0.022(3) -0.016(3) -0.001(3)
C78 0.059(3) 0.066(4) 0.079(4) -0.021(3) -0.014(3) 0.001(3)
C79 0.101(4) 0.070(4) 0.068(4) -0.016(3) -0.026(3) 0.016(3)
C80 0.104(6) 0.146(7) 0.140(6) -0.028(5) -0.053(5) -0.011(5)
C81 0.186(9) 0.202(9) 0.192(9) -0.046(7) -0.047(7) -0.007(8)
C82 0.181(8) 0.174(8) 0.175(8) -0.037(7) -0.077(7) -0.022(7)
C83 0.164(7) 0.123(6) 0.122(6) -0.016(5) -0.063(5) -0.052(5)
C84 0.144(6) 0.154(6) 0.110(5) 0.025(5) -0.073(5) -0.075(5)
C85 0.127(6) 0.104(5) 0.094(5) -0.011(4) -0.049(4) -0.024(4)
C86 0.144(6) 0.095(5) 0.089(5) -0.020(4) -0.047(4) -0.039(4)
C87 0.079(4) 0.095(4) 0.069(4) -0.013(3) -0.025(3) -0.026(3)
C88 0.167(8) 0.172(8) 0.154(7) -0.022(6) -0.025(6) 0.024(7)
C89 0.119(7) 0.179(8) 0.192(8) -0.003(7) -0.036(6) 0.033(6)
C90 0.231(16) 0.244(16) 0.236(16) -0.037(10) -0.092(10) 0.008(10)
C91 0.163(8) 0.174(9) 0.262(10) -0.066(7) -0.087(8) -0.017(7)
C92 0.125(6) 0.151(7) 0.150(7) 0.018(6) -0.062(6) -0.004(6)
C93 0.119(6) 0.164(7) 0.155(7) -0.057(6) -0.073(5) 0.023(6)
C94 0.128(7) 0.177(8) 0.187(8) -0.053(7) -0.074(6) 0.033(6)
C95 0.136(7) 0.159(8) 0.173(8) -0.024(6) -0.066(6) 0.025(6)
C96 0.106(6) 0.190(8) 0.126(6) -0.041(6) -0.052(5) 0.018(6)
C97 0.108(6) 0.130(6) 0.154(7) -0.039(6) -0.060(5) 0.022(5)
C98 0.316(16) 0.342(18) 0.389(19) 0.041(14) -0.184(15) -0.120(14)
C90A 0.117(9) 0.100(8) 0.111(9) -0.040(7) -0.003(7) -0.021(7)
N1 0.0305(18) 0.048(2) 0.0391(19) -0.0134(16) -0.0115(15) -0.0025(15)
N2 0.0283(17) 0.049(2) 0.0338(18) -0.0098(16) -0.0095(15) -0.0028(15)
N3 0.0319(17) 0.042(2) 0.0328(18) -0.0115(15) -0.0124(15) -0.0016(14)
N4 0.0316(18) 0.0327(19) 0.049(2) -0.0109(16) -0.0138(16) 0.0008(14)
N5 0.044(2) 0.066(3) 0.058(2) -0.018(2) -0.015(2) -0.0021(19)
N6 0.040(2) 0.056(2) 0.059(2) 0.010(2) -0.0266(19) -0.0069(18)
N7 0.0302(17) 0.038(2) 0.0405(19) -0.0103(16) -0.0082(15) -0.0030(14)
Na1 0.0670(13) 0.0661(14) 0.0625(13) -0.0169(11) -0.0121(11) -0.0034(11)
O1 0.098(3) 0.081(3) 0.078(3) -0.005(2) -0.010(3) -0.008(2)
O2 0.148(4) 0.061(3) 0.054(2) -0.0160(19) -0.035(2) 0.011(2)
O3 0.093(3) 0.112(4) 0.106(4) -0.028(3) -0.031(3) -0.023(3)
O4 0.097(3) 0.100(3) 0.059(2) 0.000(2) -0.034(2) -0.043(2)
O5 0.089(4) 0.126(5) 0.176(5) -0.015(4) -0.033(4) 0.011(3)

loop_
_atom_type_symbol
_atom_type_description
_atom_type_scat_dispersion_real
_atom_type_scat_dispersion_imag
_atom_type_scat_source
C C 0.0033 0.0016 'International Tables Vol C Tables 4.2.6.8 and 6.1.1.4'
H H 0.0000 0.0000 'International Tables Vol C Tables 4.2.6.8 and 6.1.1.4'
Al Al 0.0645 0.0514 'International Tables Vol C Tables 4.2.6.8 and 6.1.1.4'
N N 0.0061 0.0033 'International Tables Vol C Tables 4.2.6.8 and 6.1.1.4'
Na Na 0.0362 0.0249 'International Tables Vol C Tables 4.2.6.8 and 6.1.1.4'
O O 0.0106 0.0060 'International Tables Vol C Tables 4.2.6.8 and 6.1.1.4'

loop_
_geom_angle_atom_site_label_1
_geom_angle_atom_site_label_2
_geom_angle_atom_site_label_3
_geom_angle
N1 Al1 N2 89.37(15)
N1 Al1 N5 112.62(17)
N2 Al1 N5 115.26(17)
N1 Al1 C59 125.19(17)
N2 Al1 C59 129.02(17)
N5 Al1 C59 87.08(18)
N6 Al2 N3 124.19(18)
N6 Al2 N4 123.55(18)
N3 Al2 N4 88.93(15)
N6 Al2 N7 87.41(16)
N3 Al2 N7 117.06(16)
N4 Al2 N7 119.08(16)
C2 C1 N1 116.9(4)
C2 C1 C3 123.3(4)
N1 C1 C3 118.7(4)
C1 C2 N2 116.4(4)
C1 C2 C4 124.9(4)
N2 C2 C4 117.7(4)
C1 C3 H3A 109.5
C1 C3 H3B 109.5
H3A C3 H3B 109.5
C1 C3 H3C 109.5
H3A C3 H3C 109.5
H3B C3 H3C 109.5
C2 C4 H4A 109.5
C2 C4 H4B 109.5
H4A C4 H4B 109.5
C2 C4 H4C 109.5
H4A C4 H4C 109.5
H4B C4 H4C 109.5
C10 C5 C6 118.9(4)
C10 C5 N1 120.7(4)
C6 C5 N1 120.3(4)
C7 C6 C5 119.1(4)
C7 C6 C11 118.0(4)
C5 C6 C11 122.9(4)
C8 C7 C6 121.4(5)
C8 C7 H7 119.3
C6 C7 H7 119.3
C9 C8 C7 119.3(5)
C9 C8 H8 120.3
C7 C8 H8 120.3
C8 C9 C10 121.8(5)
C8 C9 H9 119.1
C10 C9 H9 119.1
C9 C10 C5 119.5(5)
C9 C10 C14 118.3(4)
C5 C10 C14 122.2(4)
C6 C11 C12 112.0(4)
C6 C11 C13 112.3(4)
C12 C11 C13 109.2(4)
C6 C11 H11 107.7
C12 C11 H11 107.7
C13 C11 H11 107.7
C11 C12 H12A 109.5
C11 C12 H12B 109.5
H12A C12 H12B 109.5
C11 C12 H12C 109.5
H12A C12 H12C 109.5
H12B C12 H12C 109.5
C11 C13 H13A 109.5
C11 C13 H13B 109.5
H13A C13 H13B 109.5
C11 C13 H13C 109.5
H13A C13 H13C 109.5
H13B C13 H13C 109.5
C10 C14 C16 112.9(4)
C10 C14 C15 110.6(4)
C16 C14 C15 111.4(4)
C10 C14 H14 107.2
C16 C14 H14 107.2
C15 C14 H14 107.2
C14 C15 H15A 109.5
C14 C15 H15B 109.5
H15A C15 H15B 109.5
C14 C15 H15C 109.5
H15A C15 H15C 109.5
H15B C15 H15C 109.5
C14 C16 H16A 109.5
C14 C16 H16B 109.5
H16A C16 H16B 109.5
C14 C16 H16C 109.5
H16A C16 H16C 109.5
H16B C16 H16C 109.5
C22 C17 C18 118.6(4)
C22 C17 N2 121.9(4)
C18 C17 N2 119.5(4)
C19 C18 C17 119.2(5)
C19 C18 C23 119.2(5)
C17 C18 C23 121.4(4)
C20 C19 C18 122.1(5)
C20 C19 H19 118.9
C18 C19 H19 118.9
C19 C20 C21 118.8(5)
C19 C20 H20 120.6
C21 C20 H20 120.6
C20 C21 C22 122.2(5)
C20 C21 H21 118.9
C22 C21 H21 118.9
C21 C22 C17 118.9(5)
C21 C22 C26 117.5(4)
C17 C22 C26 123.5(4)
C25 C23 C24 109.3(8)
C25 C23 C18 114.2(5)
C24 C23 C18 110.4(5)
C25 C23 H23 107.5
C24 C23 H23 107.5
C18 C23 H23 107.5
C23 C24 H24A 109.5
C23 C24 H24B 109.5
H24A C24 H24B 109.5
C23 C24 H24C 109.5
H24A C24 H24C 109.5
H24B C24 H24C 109.5
C23 C25 H25A 109.5
C23 C25 H25B 109.5
H25A C25 H25B 109.5
C23 C25 H25C 109.5
H25A C25 H25C 109.5
H25B C25 H25C 109.5
C22 C26 C27 111.7(4)
C22 C26 C28 112.4(4)
C27 C26 C28 108.3(4)
C22 C26 H26 108.1
C27 C26 H26 108.1
C28 C26 H26 108.1
C26 C27 H27A 109.5
C26 C27 H27B 109.5
H27A C27 H27B 109.5
C26 C27 H27C 109.5
H27A C27 H27C 109.5
H27B C27 H27C 109.5
C26 C28 H28A 109.5
C26 C28 H28B 109.5
H28A C28 H28B 109.5
C26 C28 H28C 109.5
H28A C28 H28C 109.5
H28B C28 H28C 109.5
C30 C29 N3 116.4(4)
C30 C29 C31 124.1(4)
N3 C29 C31 118.1(4)
C29 C30 N4 116.8(4)
C29 C30 C32 123.8(4)
N4 C30 C32 118.1(4)
C29 C31 H31A 109.5
C29 C31 H31B 109.5
H31A C31 H31B 109.5
C29 C31 H31C 109.5
H31A C31 H31C 109.5
H31B C31 H31C 109.5
C30 C32 H32A 109.5
C30 C32 H32B 109.5
H32A C32 H32B 109.5
C30 C32 H32C 109.5
H32A C32 H32C 109.5
H32B C32 H32C 109.5
C34 C33 C38 118.5(4)
C34 C33 N3 120.4(4)
C38 C33 N3 121.0(4)
C35 C34 C33 119.8(4)
C35 C34 C39 118.6(4)
C33 C34 C39 121.7(4)
C36 C35 C34 121.9(5)
C36 C35 H35 119.0
C34 C35 H35 119.0
C35 C36 C37 118.6(5)
C35 C36 H36 120.7
C37 C36 H36 120.7
C36 C37 C38 122.5(5)
C36 C37 H37 118.8
C38 C37 H37 118.8
C37 C38 C33 118.6(4)
C37 C38 C42 118.1(4)
C33 C38 C42 123.2(4)
C41 C39 C34 111.1(4)
C41 C39 C40 111.9(5)
C34 C39 C40 111.8(4)
C41 C39 H39 107.2
C34 C39 H39 107.2
C40 C39 H39 107.2
C39 C40 H40A 109.5
C39 C40 H40B 109.5
H40A C40 H40B 109.5
C39 C40 H40C 109.5
H40A C40 H40C 109.5
H40B C40 H40C 109.5
C39 C41 H41A 109.5
C39 C41 H41B 109.5
H41A C41 H41B 109.5
C39 C41 H41C 109.5
H41A C41 H41C 109.5
H41B C41 H41C 109.5
C38 C42 C44 112.4(5)
C38 C42 C43 111.3(4)
C44 C42 C43 109.6(5)
C38 C42 H42 107.8
C44 C42 H42 107.8
C43 C42 H42 107.8
C42 C43 H43A 109.5
C42 C43 H43B 109.5
H43A C43 H43B 109.5
C42 C43 H43C 109.5
H43A C43 H43C 109.5
H43B C43 H43C 109.5
C42 C44 H44A 109.5
C42 C44 H44B 109.5
H44A C44 H44B 109.5
C42 C44 H44C 109.5
H44A C44 H44C 109.5
H44B C44 H44C 109.5
C50 C45 C46 118.5(5)
C50 C45 N4 119.7(4)
C46 C45 N4 121.8(4)
C47 C46 C45 119.4(5)
C47 C46 C51 116.2(4)
C45 C46 C51 124.3(4)
C48 C47 C46 121.9(6)
C48 C47 H47 119.1
C46 C47 H47 119.1
C47 C48 C49 118.5(7)
C47 C48 H48 120.8
C49 C48 H48 120.8
C48 C49 C50 121.8(7)
C48 C49 H49 119.1
C50 C49 H49 119.1
C49 C50 C45 119.9(6)
C49 C50 C54 117.3(6)
C45 C50 C54 122.5(5)
C46 C51 C53 111.5(5)
C46 C51 C52 113.5(6)
C53 C51 C52 107.8(5)
C46 C51 H51 107.9
C53 C51 H51 107.9
C52 C51 H51 107.9
C51 C52 H52A 109.5
C51 C52 H52B 109.5
H52A C52 H52B 109.5
C51 C52 H52C 109.5
H52A C52 H52C 109.5
H52B C52 H52C 109.5
C51 C53 H53A 109.5
C51 C53 H53B 109.5
H53A C53 H53B 109.5
C51 C53 H53C 109.5
H53A C53 H53C 109.5
H53B C53 H53C 109.5
C55 C54 C50 117.4(6)
C55 C54 C56 91.5(7)
C50 C54 C56 110.9(7)
C55 C54 H54 111.8
C50 C54 H54 111.8
C56 C54 H54 111.8
C54 C55 H55A 109.5
C54 C55 H55B 109.5
H55A C55 H55B 109.5
C54 C55 H55C 109.5
H55A C55 H55C 109.5
H55B C55 H55C 109.5
C54 C56 H56A 109.5
C54 C56 H56B 109.5
H56A C56 H56B 109.5
C54 C56 H56C 109.5
H56A C56 H56C 109.5
H56B C56 H56C 109.5
N5 C57 C58 120.8(5)
C59 C58 N6 117.2(4)
C59 C58 C57 118.1(4)
N6 C58 C57 124.5(4)
N7 C59 C58 114.0(4)
N7 C59 Al1 141.8(3)
C58 C59 Al1 104.0(3)
C63 C60 H60A 109.5
C63 C60 H60B 109.5
H60A C60 H60B 109.5
C63 C60 H60C 109.5
H60A C60 H60C 109.5
H60B C60 H60C 109.5
C63 C61 H61A 109.5
C63 C61 H61B 109.5
H61A C61 H61B 109.5
C63 C61 H61C 109.5
H61A C61 H61C 109.5
H61B C61 H61C 109.5
C63 C62 H62A 109.5
C63 C62 H62B 109.5
H62A C62 H62B 109.5
C63 C62 H62C 109.5
H62A C62 H62C 109.5
H62B C62 H62C 109.5
C61 C63 C62 108.8(4)
C61 C63 N5 104.5(4)
C62 C63 N5 114.0(4)
C61 C63 C60 109.8(4)
C62 C63 C60 108.5(4)
N5 C63 C60 111.0(4)
N6 C64 C65 113.0(6)
N6 C64 C66 112.4(6)
C65 C64 C66 111.4(6)
N6 C64 C67 105.8(4)
C65 C64 C67 106.6(7)
C66 C64 C67 107.2(7)
C64 C65 H65A 109.5
C64 C65 H65B 109.5
H65A C65 H65B 109.5
C64 C65 H65C 109.5
H65A C65 H65C 109.5
H65B C65 H65C 109.5
C64 C66 H66A 109.5
C64 C66 H66B 109.5
H66A C66 H66B 109.5
C64 C66 H66C 109.5
H66A C66 H66C 109.5
H66B C66 H66C 109.5
C64 C67 H67A 109.5
C64 C67 H67B 109.5
H67A C67 H67B 109.5
C64 C67 H67C 109.5
H67A C67 H67C 109.5
H67B C67 H67C 109.5
N7 C68 C69 110.6(4)
N7 C68 C71 108.3(3)
C69 C68 C71 109.8(4)
N7 C68 C70 110.6(4)
C69 C68 C70 108.6(4)
C71 C68 C70 108.9(4)
C68 C69 H69A 109.5
C68 C69 H69B 109.5
H69A C69 H69B 109.5
C68 C69 H69C 109.5
H69A C69 H69C 109.5
H69B C69 H69C 109.5
C68 C70 H70A 109.5
C68 C70 H70B 109.5
H70A C70 H70B 109.5
C68 C70 H70C 109.5
H70A C70 H70C 109.5
H70B C70 H70C 109.5
C68 C71 H71A 109.5
C68 C71 H71B 109.5
H71A C71 H71B 109.5
C68 C71 H71C 109.5
H71A C71 H71C 109.5
H71B C71 H71C 109.5
C73 C72 O1 113.6(10)
C73 C72 H72A 108.8
O1 C72 H72A 108.8
C73 C72 H72B 108.8
O1 C72 H72B 108.8
H72A C72 H72B 107.7
C72 C73 C74 105.9(10)
C72 C73 H73A 110.6
C74 C73 H73A 110.6
C72 C73 H73B 110.6
C74 C73 H73B 110.6
H73A C73 H73B 108.7
C73 C74 C75 106.5(8)
C73 C74 H74A 110.4
C75 C74 H74A 110.4
C73 C74 H74B 110.4
C75 C74 H74B 110.4
H74A C74 H74B 108.6
O1 C75 C74 101.7(7)
O1 C75 H75A 111.4
C74 C75 H75A 111.4
O1 C75 H75B 111.4
C74 C75 H75B 111.4
H75A C75 H75B 109.3
O2 C76 C77 109.9(6)
O2 C76 H76A 109.7
C77 C76 H76A 109.7
O2 C76 H76B 109.7
C77 C76 H76B 109.7
H76A C76 H76B 108.2
C76 C77 C78 105.3(5)
C76 C77 H77A 110.7
C78 C77 H77A 110.7
C76 C77 H77B 110.7
C78 C77 H77B 110.7
H77A C77 H77B 108.8
C79 C78 C77 105.0(5)
C79 C78 H78A 110.8
C77 C78 H78A 110.8
C79 C78 H78B 110.8
C77 C78 H78B 110.8
H78A C78 H78B 108.8
O2 C79 C78 109.2(5)
O2 C79 H79A 109.8
C78 C79 H79A 109.8
O2 C79 H79B 109.8
C78 C79 H79B 109.8
H79A C79 H79B 108.3
C81 C80 O3 104.2(10)
C81 C80 H80A 110.9
O3 C80 H80A 110.9
C81 C80 H80B 110.9
O3 C80 H80B 110.9
H80A C80 H80B 108.9
C80 C81 C82 108.5(12)
C80 C81 H81A 110.0
C82 C81 H81A 110.0
C80 C81 H81B 110.0
C82 C81 H81B 110.0
H81A C81 H81B 108.4
C83 C82 C81 104.3(10)
C83 C82 H82A 110.9
C81 C82 H82A 110.9
C83 C82 H82B 110.9
C81 C82 H82B 110.9
H82A C82 H82B 108.9
O3 C83 C82 99.8(9)
O3 C83 H83A 111.8
C82 C83 H83A 111.8
O3 C83 H83B 111.8
C82 C83 H83B 111.8
H83A C83 H83B 109.5
O4 C84 C85 109.8(6)
O4 C84 H84A 109.7
C85 C84 H84A 109.7
O4 C84 H84B 109.7
C85 C84 H84B 109.7
H84A C84 H84B 108.2
C86 C85 C84 103.6(6)
C86 C85 H85A 111.0
C84 C85 H85A 111.0
C86 C85 H85B 111.0
C84 C85 H85B 111.0
H85A C85 H85B 109.0
C85 C86 C87 104.0(6)
C85 C86 H86A 111.0
C87 C86 H86A 111.0
C85 C86 H86B 111.0
C87 C86 H86B 111.0
H86A C86 H86B 109.0
O4 C87 C86 105.3(5)
O4 C87 H87A 110.7
C86 C87 H87A 110.7
O4 C87 H87B 110.7
C86 C87 H87B 110.7
H87A C87 H87B 108.8
O5 C88 C89 95.3(9)
O5 C88 H88A 112.7
C89 C88 H88A 112.7
O5 C88 H88B 112.7
C89 C88 H88B 112.7
H88A C88 H88B 110.2
C90A C89 C88 102.4(12)
C90A C89 C90 65.1(15)
C88 C89 C90 102.1(14)
C90A C89 H89 123.9
C88 C89 H89 123.9
C90 C89 H89 123.9
C91 C90 C90A 52.6(13)
C91 C90 C89 84.8(19)
C90A C90 C89 47.9(12)
C91 C90 H90 135.7
C90A C90 H90 135.7
C89 C90 H90 135.7
O5 C91 C90A 102.6(13)
O5 C91 C90 104.5(16)
C90A C91 C90 67.7(15)
O5 C91 H91 122.8
C90A C91 H91 122.8
C90 C91 H91 122.8
C98 C92 C93 109.3(12)
C98 C92 C97 130.6(12)
C93 C92 C97 120.0
C92 C93 C94 120.0
C92 C93 H93 120.0
C94 C93 H93 120.0
C95 C94 C93 120.0
C95 C94 H94 120.0
C93 C94 H94 120.0
C94 C95 C96 120.0
C94 C95 H95 120.0
C96 C95 H95 120.0
C97 C96 C95 120.0
C97 C96 H96 120.0
C95 C96 H96 120.0
C96 C97 C92 120.0
C96 C97 H97 120.0
C92 C97 H97 120.0
C92 C98 H98A 109.5
C92 C98 H98B 109.5
H98A C98 H98B 109.5
C92 C98 H98C 109.5
H98A C98 H98C 109.5
H98B C98 H98C 109.5
C89 C90A C91 103.3(14)
C89 C90A C90 67.0(15)
C91 C90A C90 59.7(13)
C89 C90A H90A 127.9
C91 C90A H90A 127.9
C90 C90A H90A 127.9
C1 N1 C5 115.3(3)
C1 N1 Al1 105.2(3)
C5 N1 Al1 139.4(3)
C17 N2 C2 117.8(3)
C17 N2 Al1 136.1(3)
C2 N2 Al1 105.2(3)
C29 N3 C33 115.8(3)
C29 N3 Al2 105.8(2)
C33 N3 Al2 137.9(3)
C30 N4 C45 116.1(3)
C30 N4 Al2 105.7(3)
C45 N4 Al2 137.6(3)
C57 N5 C63 113.8(4)
C57 N5 Al1 108.8(3)
C63 N5 Al1 137.4(3)
C58 N6 C64 121.0(4)
C58 N6 Al2 110.4(3)
C64 N6 Al2 128.5(3)
C59 N7 C68 119.3(3)
C59 N7 Al2 110.9(3)
C68 N7 Al2 129.8(3)
O5 Na1 O3 140.8(3)
O5 Na1 O2 110.5(3)
O3 Na1 O2 108.6(2)
O5 Na1 O4 94.6(2)
O3 Na1 O4 89.14(18)
O2 Na1 O4 89.15(17)
O5 Na1 O1 88.6(2)
O3 Na1 O1 89.34(19)
O2 Na1 O1 88.30(17)
O4 Na1 O1 176.5(2)
C72 O1 C75 109.2(7)
C72 O1 Na1 129.8(5)
C75 O1 Na1 120.5(5)
C76 O2 C79 108.9(5)
C76 O2 Na1 121.6(4)
C79 O2 Na1 129.4(3)
C83 O3 C80 114.9(7)
C83 O3 Na1 123.3(6)
C80 O3 Na1 119.7(5)
C87 O4 C84 107.5(5)
C87 O4 Na1 127.1(4)
C84 O4 Na1 125.5(4)
C91 O5 C88 111.4(9)
C91 O5 Na1 125.7(8)
C88 O5 Na1 120.8(7)

loop_
_geom_bond_atom_site_label_1
_geom_bond_atom_site_label_2
_geom_bond_distance
Al1 N1 1.865(4)
Al1 N2 1.869(3)
Al1 N5 1.970(4)
Al1 C59 2.051(4)
Al2 N6 1.837(4)
Al2 N3 1.868(3)
Al2 N4 1.872(4)
Al2 N7 1.941(3)
C1 C2 1.343(6)
C1 N1 1.427(5)
C1 C3 1.504(6)
C2 N2 1.435(5)
C2 C4 1.508(5)
C3 H3A 0.9800
C3 H3B 0.9800
C3 H3C 0.9800
C4 H4A 0.9800
C4 H4B 0.9800
C4 H4C 0.9800
C5 C10 1.402(6)
C5 C6 1.413(6)
C5 N1 1.433(5)
C6 C7 1.400(6)
C6 C11 1.521(6)
C7 C8 1.380(7)
C7 H7 0.9500
C8 C9 1.359(7)
C8 H8 0.9500
C9 C10 1.399(6)
C9 H9 0.9500
C10 C14 1.515(7)
C11 C12 1.532(6)
C11 C13 1.534(6)
C11 H11 1.0000
C12 H12A 0.9800
C12 H12B 0.9800
C12 H12C 0.9800
C13 H13A 0.9800
C13 H13B 0.9800
C13 H13C 0.9800
C14 C16 1.518(7)
C14 C15 1.546(7)
C14 H14 1.0000
C15 H15A 0.9800
C15 H15B 0.9800
C15 H15C 0.9800
C16 H16A 0.9800
C16 H16B 0.9800
C16 H16C 0.9800
C17 C22 1.415(6)
C17 C18 1.416(6)
C17 N2 1.427(5)
C18 C19 1.382(6)
C18 C23 1.515(7)
C19 C20 1.369(8)
C19 H19 0.9500
C20 C21 1.371(7)
C20 H20 0.9500
C21 C22 1.388(6)
C21 H21 0.9500
C22 C26 1.514(6)
C23 C25 1.464(9)
C23 C24 1.494(7)
C23 H23 1.0000
C24 H24A 0.9800
C24 H24B 0.9800
C24 H24C 0.9800
C25 H25A 0.9800
C25 H25B 0.9800
C25 H25C 0.9800
C26 C27 1.526(6)
C26 C28 1.527(6)
C26 H26 1.0000
C27 H27A 0.9800
C27 H27B 0.9800
C27 H27C 0.9800
C28 H28A 0.9800
C28 H28B 0.9800
C28 H28C 0.9800
C29 C30 1.341(6)
C29 N3 1.431(5)
C29 C31 1.514(6)
C30 N4 1.426(5)
C30 C32 1.512(6)
C31 H31A 0.9800
C31 H31B 0.9800
C31 H31C 0.9800
C32 H32A 0.9800
C32 H32B 0.9800
C32 H32C 0.9800
C33 C34 1.405(6)
C33 C38 1.421(6)
C33 N3 1.434(5)
C34 C35 1.392(6)
C34 C39 1.504(6)
C35 C36 1.366(7)
C35 H35 0.9500
C36 C37 1.371(7)
C36 H36 0.9500
C37 C38 1.393(7)
C37 H37 0.9500
C38 C42 1.514(7)
C39 C41 1.501(7)
C39 C40 1.517(7)
C39 H39 1.0000
C40 H40A 0.9800
C40 H40B 0.9800
C40 H40C 0.9800
C41 H41A 0.9800
C41 H41B 0.9800
C41 H41C 0.9800
C42 C44 1.521(8)
C42 C43 1.535(8)
C42 H42 1.0000
C43 H43A 0.9800
C43 H43B 0.9800
C43 H43C 0.9800
C44 H44A 0.9800
C44 H44B 0.9800
C44 H44C 0.9800
C45 C50 1.398(7)
C45 C46 1.409(6)
C45 N4 1.430(6)
C46 C47 1.390(7)
C46 C51 1.500(7)
C47 C48 1.367(9)
C47 H47 0.9500
C48 C49 1.380(10)
C48 H48 0.9500
C49 C50 1.382(9)
C49 H49 0.9500
C50 C54 1.520(8)
C51 C53 1.514(8)
C51 C52 1.520(8)
C51 H51 1.0000
C52 H52A 0.9800
C52 H52B 0.9800
C52 H52C 0.9800
C53 H53A 0.9800
C53 H53B 0.9800
C53 H53C 0.9800
C54 C55 1.396(8)
C54 C56 1.669(11)
C54 H54 1.0000
C55 H55A 0.9800
C55 H55B 0.9800
C55 H55C 0.9800
C56 H56A 0.9800
C56 H56B 0.9800
C56 H56C 0.9800
C57 N5 1.315(6)
C57 C58 1.425(6)
C58 C59 1.412(6)
C58 N6 1.413(5)
C59 N7 1.361(5)
C60 C63 1.540(7)
C60 H60A 0.9800
C60 H60B 0.9800
C60 H60C 0.9800
C61 C63 1.506(7)
C61 H61A 0.9800
C61 H61B 0.9800
C61 H61C 0.9800
C62 C63 1.530(7)
C62 H62A 0.9800
C62 H62B 0.9800
C62 H62C 0.9800
C63 N5 1.533(6)
C64 N6 1.468(7)
C64 C65 1.515(10)
C64 C66 1.521(11)
C64 C67 1.535(8)
C65 H65A 0.9800
C65 H65B 0.9800
C65 H65C 0.9800
C66 H66A 0.9800
C66 H66B 0.9800
C66 H66C 0.9800
C67 H67A 0.9800
C67 H67B 0.9800
C67 H67C 0.9800
C68 N7 1.485(5)
C68 C69 1.516(6)
C68 C71 1.533(6)
C68 C70 1.535(6)
C69 H69A 0.9800
C69 H69B 0.9800
C69 H69C 0.9800
C70 H70A 0.9800
C70 H70B 0.9800
C70 H70C 0.9800
C71 H71A 0.9800
C71 H71B 0.9800
C71 H71C 0.9800
C72 C73 1.362(12)
C72 O1 1.380(10)
C72 H72A 0.9900
C72 H72B 0.9900
C73 C74 1.431(13)
C73 H73A 0.9900
C73 H73B 0.9900
C74 C75 1.571(11)
C74 H74A 0.9900
C74 H74B 0.9900
C75 O1 1.405(9)
C75 H75A 0.9900
C75 H75B 0.9900
C76 O2 1.398(7)
C76 C77 1.454(8)
C76 H76A 0.9900
C76 H76B 0.9900
C77 C78 1.495(8)
C77 H77A 0.9900
C77 H77B 0.9900
C78 C79 1.473(8)
C78 H78A 0.9900
C78 H78B 0.9900
C79 O2 1.406(7)
C79 H79A 0.9900
C79 H79B 0.9900
C80 C81 1.317(13)
C80 O3 1.458(10)
C80 H80A 0.9900
C80 H80B 0.9900
C81 C82 1.526(15)
C81 H81A 0.9900
C81 H81B 0.9900
C82 C83 1.482(13)
C82 H82A 0.9900
C82 H82B 0.9900
C83 O3 1.410(9)
C83 H83A 0.9900
C83 H83B 0.9900
C84 O4 1.406(8)
C84 C85 1.451(9)
C84 H84A 0.9900
C84 H84B 0.9900
C85 C86 1.448(9)
C85 H85A 0.9900
C85 H85B 0.9900
C86 C87 1.495(9)
C86 H86A 0.9900
C86 H86B 0.9900
C87 O4 1.402(6)
C87 H87A 0.9900
C87 H87B 0.9900
C88 O5 1.502(12)
C88 C89 1.579(14)
C88 H88A 0.9900
C88 H88B 0.9900
C89 C90A 1.346(18)
C89 C90 1.67(3)
C89 H89 1.0000
C90 C91 1.54(3)
C90 C90A 1.65(4)
C90 H90 1.0000
C91 O5 1.345(12)
C91 C90A 1.412(18)
C91 H91 1.0000
C92 C98 1.353(17)
C92 C93 1.3900
C92 C97 1.3900
C93 C94 1.3900
C93 H93 0.9500
C94 C95 1.3900
C94 H94 0.9500
C95 C96 1.3900
C95 H95 0.9500
C96 C97 1.3900
C96 H96 0.9500
C97 H97 0.9500
C98 H98A 0.9800
C98 H98B 0.9800
C98 H98C 0.9800
C90A H90A 1.0000
Na1 O5 2.274(6)
Na1 O3 2.292(5)
Na1 O2 2.308(4)
Na1 O4 2.334(4)
Na1 O1 2.346(5)
